data_2213994
loop_
_publ_author_name
'Vladimir N. Nesterov'
'Sergey S. Sarkisov'
'Michael J. Curley'
'Augustine Urbas'

_publ_section_title
;
 3,5-Bis[4-(dimethylamino)benzylidene]-1-propyl-4-piperidone: a
 prospective biophotonic material
;
_journal_coeditor_code WN2143
_journal_issue 6
_journal_name_full 'Acta Crystallographica Section E'
_journal_page_first o3043
_journal_page_last o3044
_journal_paper_doi 10.1107/S1600536807024385
_journal_volume 63
_journal_year 2007
_chemical_formula_iupac 'C26 H33 N3 O'
_chemical_formula_moiety 'C26 H33 N3 O'
_chemical_formula_sum 'C26 H33 N3 O'
_chemical_formula_weight 403.55
_chemical_name_systematic
;
3,5-Bis(4-dimethylaminobenzylidene)-1-propyl-4-piperidone
;
_space_group_IT_number 14
_symmetry_cell_setting monoclinic
_symmetry_space_group_name_Hall '-P 2yn'
_symmetry_space_group_name_H-M 'P 1 21/n 1'
_atom_sites_solution_hydrogens geom
_atom_sites_solution_primary direct
_atom_sites_solution_secondary difmap
_audit_creation_method SHELXTL-2001
_cell_angle_alpha 90.00
_cell_angle_beta 92.2620(10)
_cell_angle_gamma 90.00
_cell_formula_units_Z 4
_cell_length_a 14.7200(9)
_cell_length_b 6.1434(4)
_cell_length_c 24.2503(16)
_cell_measurement_reflns_used 117
_cell_measurement_temperature 100(2)
_cell_measurement_theta_max 24
_cell_measurement_theta_min 4
_cell_volume 2191.3(2)
_computing_cell_refinement 'SAINT-Plus (Bruker, 2001)'
_computing_data_collection 'APEX2  (Bruker, 2005)'
_computing_data_reduction SAINT-Plus
_computing_molecular_graphics SHELXTL-NT
_computing_publication_material SHELXTL-NT
_computing_structure_refinement SHELXTL-NT
_computing_structure_solution 'SHELXTL-NT (Sheldrick, 2001)'
_diffrn_ambient_temperature 100(2)
_diffrn_measured_fraction_theta_full 0.993
_diffrn_measured_fraction_theta_max 0.993
_diffrn_measurement_device_type 'Bruker SMART APEX II CCD area-detector'
_diffrn_measurement_method '\f and \w scans'
_diffrn_radiation_monochromator graphite
_diffrn_radiation_source 'fine-focus sealed tube'
_diffrn_radiation_type MoK\a
_diffrn_radiation_wavelength 0.71073
_diffrn_reflns_av_R_equivalents 0.0568
_diffrn_reflns_av_sigmaI/netI 0.0481
_diffrn_reflns_limit_h_max 18
_diffrn_reflns_limit_h_min -18
_diffrn_reflns_limit_k_max 7
_diffrn_reflns_limit_k_min -7
_diffrn_reflns_limit_l_max 29
_diffrn_reflns_limit_l_min -29
_diffrn_reflns_number 18187
_diffrn_reflns_theta_full 26.02
_diffrn_reflns_theta_max 26.02
_diffrn_reflns_theta_min 1.65
_exptl_absorpt_coefficient_mu 0.075
_exptl_absorpt_correction_T_max 0.9970
_exptl_absorpt_correction_T_min 0.9121
_exptl_absorpt_correction_type multi-scan
_exptl_absorpt_process_details '(SADABS; Sheldrick, 2003)'
_exptl_crystal_colour yellow
_exptl_crystal_density_diffrn 1.223
_exptl_crystal_density_method 'not measured'
_exptl_crystal_description needle
_exptl_crystal_F_000 872
_exptl_crystal_size_max 0.12
_exptl_crystal_size_mid 0.04
_exptl_crystal_size_min 0.04
_refine_diff_density_max 0.572
_refine_diff_density_min -0.226
_refine_ls_extinction_method none
_refine_ls_goodness_of_fit_ref 1.013
_refine_ls_hydrogen_treatment constr
_refine_ls_matrix_type full
_refine_ls_number_parameters 276
_refine_ls_number_reflns 4296
_refine_ls_number_restraints 0
_refine_ls_restrained_S_all 1.013
_refine_ls_R_factor_all 0.0853
_refine_ls_R_factor_gt 0.0524
_refine_ls_shift/su_max 0.000
_refine_ls_shift/su_mean 0.000
_refine_ls_structure_factor_coef Fsqd
_refine_ls_weighting_details 'calc w=1/[\s^2^(Fo^2^)+(0.0600P)^2^+1.0000P] where P=(Fo^2^+2Fc^2^)/3'
_refine_ls_weighting_scheme calc
_refine_ls_wR_factor_gt 0.1179
_refine_ls_wR_factor_ref 0.1343
_reflns_number_gt 2976
_reflns_number_total 4296
_reflns_threshold_expression I>2\s(I)
_cod_data_source_file wn2143.cif
_cod_data_source_block I
_cod_depositor_comments
;
The following automatic conversions were performed:
'_symmetry_cell_setting' value 'Monoclinic' changed to 'monoclinic'
according to '/home/saulius/struct/CIF-dictionaries/cif_core.dic'
dictionary named 'cif_core.dic' version 2.4.1 from 2010-06-29.

Automatic conversion script
Id: cif_fix_enum 1527 2010-12-29 10:47:43Z saulius 

The following automatic conversions were performed:

'_symmetry_cell_setting' value 'Monoclinic' changed to 'monoclinic'
according to /home/saulius/struct/CIF-dictionaries/cif_core.dic
dictionary named 'cif_core.dic' version 2.4.1 from 2010-06-29.

Automatic conversion script
Id: cif_fix_values 1715 2011-07-08 13:25:40Z adriana 
;
_cod_original_sg_symbol_H-M 'P 21/n'
_cod_database_code 2213994
_cod_database_fobs_code 2213994

loop_
_symmetry_equiv_pos_as_xyz
'x, y, z'
'-x+1/2, y+1/2, -z+1/2'
'-x, -y, -z'
'x-1/2, -y-1/2, z-1/2'

loop_
_atom_site_type_symbol
_atom_site_label
_atom_site_fract_x
_atom_site_fract_y
_atom_site_fract_z
_atom_site_U_iso_or_equiv
_atom_site_adp_type
_atom_site_calc_flag
_atom_site_refinement_flags
_atom_site_occupancy
O O1 0.24493(10) 0.9379(2) 0.58185(6) 0.0272(4) Uani d . 1
N N1 0.36050(11) 0.4318(3) 0.50843(7) 0.0226(4) Uani d . 1
N N2 -0.13269(12) 0.4966(3) 0.34015(7) 0.0271(4) Uani d . 1
N N3 0.66819(13) 0.5195(3) 0.79613(7) 0.0294(4) Uani d . 1
C C1 0.40071(15) 0.2306(4) 0.48621(9) 0.0292(5) Uani d . 1
H H1A 0.3783 0.1047 0.5073 0.035 Uiso calc R 1
H H1B 0.4675 0.2372 0.4925 0.035 Uiso calc R 1
C C2 0.26123(13) 0.4304(3) 0.50017(9) 0.0230(5) Uani d . 1
H H2A 0.2355 0.3067 0.5205 0.028 Uiso calc R 1
H H2B 0.2450 0.4110 0.4605 0.028 Uiso calc R 1
C C3 0.22117(13) 0.6403(3) 0.52019(8) 0.0201(4) Uani d . 1
C C4 0.26981(14) 0.7562(3) 0.56591(8) 0.0215(5) Uani d . 1
C C5 0.34805(13) 0.6429(3) 0.59400(8) 0.0205(4) Uani d . 1
C C6 0.38466(14) 0.4402(3) 0.56754(8) 0.0225(5) Uani d . 1
H H6A 0.4517 0.4370 0.5729 0.027 Uiso calc R 1
H H6B 0.3598 0.3102 0.5858 0.027 Uiso calc R 1
C C7 0.14321(13) 0.7289(3) 0.49991(8) 0.0206(4) Uani d . 1
H H7A 0.1292 0.8655 0.5159 0.025 Uiso calc R 1
C C8 0.07633(13) 0.6557(3) 0.45827(8) 0.0201(4) Uani d . 1
C C9 0.01067(14) 0.8070(3) 0.43939(8) 0.0239(5) Uani d . 1
H H9A 0.0135 0.9506 0.4539 0.029 Uiso calc R 1
C C10 -0.05739(14) 0.7584(3) 0.40107(9) 0.0242(5) Uani d . 1
H H10A -0.1000 0.8676 0.3900 0.029 Uiso calc R 1
C C11 -0.06472(14) 0.5473(3) 0.37789(8) 0.0216(4) Uani d . 1
C C12 0.00081(13) 0.3930(3) 0.39659(8) 0.0214(5) Uani d . 1
H H12A -0.0014 0.2498 0.3818 0.026 Uiso calc R 1
C C13 0.06775(13) 0.4452(3) 0.43573(8) 0.0209(4) Uani d . 1
H H13A 0.1094 0.3356 0.4479 0.025 Uiso calc R 1
C C14 0.37999(13) 0.7282(3) 0.64231(9) 0.0226(5) Uani d . 1
H H14A 0.3499 0.8577 0.6527 0.027 Uiso calc R 1
C C15 0.45150(13) 0.6596(3) 0.68130(8) 0.0214(4) Uani d . 1
C C16 0.48335(14) 0.8106(3) 0.72105(9) 0.0255(5) Uani d . 1
H H16A 0.4554 0.9499 0.7218 0.031 Uiso calc R 1
C C17 0.55279(15) 0.7671(3) 0.75880(9) 0.0266(5) Uani d . 1
H H17A 0.5720 0.8763 0.7844 0.032 Uiso calc R 1
C C18 0.59610(14) 0.5619(3) 0.76001(8) 0.0234(5) Uani d . 1
C C19 0.56228(14) 0.4060(3) 0.72189(8) 0.0235(5) Uani d . 1
H H19A 0.5880 0.2641 0.7223 0.028 Uiso calc R 1
C C20 0.49298(14) 0.4537(3) 0.68410(8) 0.0239(5) Uani d . 1
H H20A 0.4725 0.3437 0.6590 0.029 Uiso calc R 1
C C21 -0.19772(15) 0.6606(4) 0.32053(9) 0.0290(5) Uani d . 1
H H21A -0.2211 0.7395 0.3521 0.044 Uiso calc R 1
H H21B -0.2482 0.5895 0.3001 0.044 Uiso calc R 1
H H21C -0.1676 0.7629 0.2962 0.044 Uiso calc R 1
C C22 -0.13508(15) 0.2850(3) 0.31302(9) 0.0274(5) Uani d . 1
H H22A -0.0746 0.2506 0.2999 0.041 Uiso calc R 1
H H22B -0.1791 0.2887 0.2817 0.041 Uiso calc R 1
H H22C -0.1531 0.1733 0.3393 0.041 Uiso calc R 1
C C23 0.69416(16) 0.6790(4) 0.83827(10) 0.0354(6) Uani d . 1
H H23A 0.7150 0.8123 0.8206 0.053 Uiso calc R 1
H H23B 0.7433 0.6197 0.8622 0.053 Uiso calc R 1
H H23C 0.6416 0.7123 0.8604 0.053 Uiso calc R 1
C C24 0.70289(16) 0.3012(4) 0.80339(9) 0.0304(5) Uani d . 1
H H24A 0.7107 0.2344 0.7672 0.046 Uiso calc R 1
H H24B 0.6599 0.2148 0.8241 0.046 Uiso calc R 1
H H24D 0.7616 0.3063 0.8238 0.046 Uiso calc R 1
C C25 0.38018(16) 0.1914(4) 0.42620(9) 0.0323(6) Uani d . 1
H H25A 0.4025 0.3158 0.4046 0.039 Uiso calc R 1
H H25C 0.3136 0.1808 0.4194 0.039 Uiso calc R 1
C C26 0.42548(16) -0.0191(4) 0.40712(10) 0.0335(6) Uani d . 1
H H26D 0.4099 -0.0436 0.3680 0.050 Uiso calc R 1
H H26A 0.4039 -0.1420 0.4288 0.050 Uiso calc R 1
H H26B 0.4916 -0.0062 0.4124 0.050 Uiso calc R 1

loop_
_atom_site_aniso_label
_atom_site_aniso_U_11
_atom_site_aniso_U_22
_atom_site_aniso_U_33
_atom_site_aniso_U_12
_atom_site_aniso_U_13
_atom_site_aniso_U_23
O1 0.0317(8) 0.0175(7) 0.0320(8) 0.0061(6) -0.0055(7) -0.0053(6)
N1 0.0213(9) 0.0218(9) 0.0244(9) 0.0036(7) -0.0033(7) -0.0061(7)
N2 0.0326(10) 0.0173(9) 0.0303(10) 0.0027(8) -0.0105(8) -0.0004(8)
N3 0.0348(11) 0.0213(10) 0.0311(10) 0.0020(8) -0.0116(8) -0.0021(8)
C1 0.0250(11) 0.0277(12) 0.0348(13) 0.0076(10) -0.0027(10) -0.0095(10)
C2 0.0243(11) 0.0174(10) 0.0271(11) 0.0020(9) -0.0021(9) -0.0061(9)
C3 0.0226(10) 0.0156(10) 0.0220(11) 0.0004(8) 0.0022(8) 0.0008(8)
C4 0.0254(11) 0.0145(10) 0.0249(11) 0.0009(9) 0.0035(9) -0.0017(8)
C5 0.0201(10) 0.0167(10) 0.0248(11) 0.0003(8) 0.0007(8) -0.0004(8)
C6 0.0224(11) 0.0178(10) 0.0271(11) 0.0046(8) -0.0036(9) -0.0025(9)
C7 0.0252(11) 0.0157(10) 0.0211(10) 0.0020(8) 0.0017(8) 0.0007(8)
C8 0.0210(10) 0.0178(10) 0.0216(11) 0.0004(8) 0.0014(8) 0.0017(8)
C9 0.0298(12) 0.0176(10) 0.0241(11) 0.0039(9) -0.0009(9) -0.0015(9)
C10 0.0275(11) 0.0176(10) 0.0271(12) 0.0060(9) -0.0034(9) 0.0021(9)
C11 0.0261(11) 0.0181(10) 0.0203(10) -0.0007(8) -0.0007(9) 0.0021(8)
C12 0.0256(11) 0.0141(10) 0.0244(11) 0.0004(8) 0.0004(9) 0.0002(8)
C13 0.0219(10) 0.0151(10) 0.0256(11) 0.0043(8) 0.0007(8) 0.0033(8)
C14 0.0228(11) 0.0165(10) 0.0284(12) 0.0027(8) 0.0021(9) -0.0029(9)
C15 0.0221(11) 0.0199(10) 0.0221(11) 0.0012(8) -0.0005(8) -0.0020(9)
C16 0.0287(11) 0.0185(11) 0.0290(12) 0.0040(9) -0.0019(9) -0.0064(9)
C17 0.0311(12) 0.0221(11) 0.0262(12) 0.0005(9) -0.0030(9) -0.0078(9)
C18 0.0251(11) 0.0228(11) 0.0221(11) 0.0009(9) -0.0004(9) 0.0014(9)
C19 0.0289(11) 0.0157(10) 0.0257(11) 0.0024(9) -0.0015(9) -0.0012(9)
C20 0.0304(12) 0.0174(10) 0.0236(11) -0.0001(9) -0.0012(9) -0.0046(9)
C21 0.0317(12) 0.0239(11) 0.0306(12) 0.0040(10) -0.0100(10) 0.0015(10)
C22 0.0327(12) 0.0203(11) 0.0287(12) -0.0001(9) -0.0055(9) -0.0031(9)
C23 0.0370(13) 0.0356(14) 0.0324(13) 0.0049(11) -0.0124(11) -0.0076(11)
C24 0.0329(13) 0.0285(12) 0.0292(12) 0.0070(10) -0.0074(10) -0.0004(10)
C25 0.0316(12) 0.0320(13) 0.0331(13) 0.0069(10) -0.0015(10) -0.0062(10)
C26 0.0306(12) 0.0339(13) 0.0356(13) 0.0070(10) -0.0029(10) -0.0150(11)

loop_
_atom_type_symbol
_atom_type_description
_atom_type_scat_dispersion_real
_atom_type_scat_dispersion_imag
_atom_type_scat_source
C C 0.0033 0.0016 'International Tables Vol C Tables 4.2.6.8 and 6.1.1.4'
H H 0.0000 0.0000 'International Tables Vol C Tables 4.2.6.8 and 6.1.1.4'
N N 0.0061 0.0033 'International Tables Vol C Tables 4.2.6.8 and 6.1.1.4'
O O 0.0106 0.0060 'International Tables Vol C Tables 4.2.6.8 and 6.1.1.4'

loop_
_geom_angle_atom_site_label_1
_geom_angle_atom_site_label_2
_geom_angle_atom_site_label_3
_geom_angle
_geom_angle_publ_flag
C6 N1 C2 109.64(16) no
C6 N1 C1 107.48(16) no
C2 N1 C1 110.84(16) no
C11 N2 C21 121.08(17) no
C11 N2 C22 120.68(17) no
C21 N2 C22 117.76(17) no
C18 N3 C24 121.00(18) no
C18 N3 C23 119.62(18) no
C24 N3 C23 117.24(17) no
N1 C1 C25 114.85(18) no
N1 C1 H1A 108.6 no
C25 C1 H1A 108.6 no
N1 C1 H1B 108.6 no
C25 C1 H1B 108.6 no
H1A C1 H1B 107.5 no
N1 C2 C3 110.58(16) no
N1 C2 H2A 109.5 no
C3 C2 H2A 109.5 no
N1 C2 H2B 109.5 no
C3 C2 H2B 109.5 no
H2A C2 H2B 108.1 no
C7 C3 C4 117.38(18) no
C7 C3 C2 124.58(18) no
C4 C3 C2 118.03(17) no
O1 C4 C3 121.77(18) no
O1 C4 C5 120.70(18) no
C3 C4 C5 117.48(17) no
C14 C5 C4 116.91(18) no
C14 C5 C6 124.78(18) no
C4 C5 C6 118.29(17) no
N1 C6 C5 111.59(16) no
N1 C6 H6A 109.3 no
C5 C6 H6A 109.3 no
N1 C6 H6B 109.3 no
C5 C6 H6B 109.3 no
H6A C6 H6B 108.0 no
C3 C7 C8 132.31(19) no
C3 C7 H7A 113.8 no
C8 C7 H7A 113.8 no
C9 C8 C13 115.55(18) no
C9 C8 C7 117.40(18) no
C13 C8 C7 127.00(18) no
C10 C9 C8 123.47(19) no
C10 C9 H9A 118.3 no
C8 C9 H9A 118.3 no
C9 C10 C11 120.68(19) no
C9 C10 H10A 119.7 no
C11 C10 H10A 119.7 no
N2 C11 C12 122.34(18) no
N2 C11 C10 121.15(18) no
C12 C11 C10 116.50(18) no
C13 C12 C11 121.67(18) no
C13 C12 H12A 119.2 no
C11 C12 H12A 119.2 no
C12 C13 C8 122.10(18) no
C12 C13 H13A 118.9 no
C8 C13 H13A 118.9 no
C5 C14 C15 132.23(19) no
C5 C14 H14A 113.9 no
C15 C14 H14A 113.9 no
C16 C15 C20 115.38(18) no
C16 C15 C14 118.03(18) no
C20 C15 C14 126.60(19) no
C17 C16 C15 123.31(19) no
C17 C16 H16A 118.3 no
C15 C16 H16A 118.3 no
C16 C17 C18 120.78(19) no
C16 C17 H17A 119.6 no
C18 C17 H17A 119.6 no
N3 C18 C19 122.22(19) no
N3 C18 C17 121.29(19) no
C19 C18 C17 116.48(18) no
C20 C19 C18 121.71(19) no
C20 C19 H19A 119.1 no
C18 C19 H19A 119.1 no
C19 C20 C15 122.25(19) no
C19 C20 H20A 118.9 no
C15 C20 H20A 118.9 no
N2 C21 H21A 109.5 no
N2 C21 H21B 109.5 no
H21A C21 H21B 109.5 no
N2 C21 H21C 109.5 no
H21A C21 H21C 109.5 no
H21B C21 H21C 109.5 no
N2 C22 H22A 109.5 no
N2 C22 H22B 109.5 no
H22A C22 H22B 109.5 no
N2 C22 H22C 109.5 no
H22A C22 H22C 109.5 no
H22B C22 H22C 109.5 no
N3 C23 H23A 109.5 no
N3 C23 H23B 109.5 no
H23A C23 H23B 109.5 no
N3 C23 H23C 109.5 no
H23A C23 H23C 109.5 no
H23B C23 H23C 109.5 no
N3 C24 H24A 109.5 no
N3 C24 H24B 109.5 no
H24A C24 H24B 109.5 no
N3 C24 H24D 109.5 no
H24A C24 H24D 109.5 no
H24B C24 H24D 109.5 no
C1 C25 C26 110.83(19) no
C1 C25 H25A 109.5 no
C26 C25 H25A 109.5 no
C1 C25 H25C 109.5 no
C26 C25 H25C 109.5 no
H25A C25 H25C 108.1 no
C25 C26 H26D 109.5 no
C25 C26 H26A 109.5 no
H26D C26 H26A 109.5 no
C25 C26 H26B 109.5 no
H26D C26 H26B 109.5 no
H26A C26 H26B 109.5 no

loop_
_geom_bond_atom_site_label_1
_geom_bond_atom_site_label_2
_geom_bond_distance
_geom_bond_publ_flag
O1 C4 1.242(2) yes
N1 C6 1.464(3) no
N1 C2 1.467(3) no
N1 C1 1.481(3) no
N2 C11 1.365(3) yes
N2 C21 1.456(3) no
N2 C22 1.457(3) no
N3 C18 1.374(3) yes
N3 C24 1.443(3) no
N3 C23 1.456(3) no
C1 C25 1.494(3) no
C1 H1A 0.9900 no
C1 H1B 0.9900 no
C2 C3 1.506(3) no
C2 H2A 0.9900 no
C2 H2B 0.9900 no
C3 C7 1.346(3) yes
C3 C4 1.478(3) no
C4 C5 1.487(3) no
C5 C14 1.351(3) yes
C5 C6 1.510(3) no
C6 H6A 0.9900 no
C6 H6B 0.9900 no
C7 C8 1.453(3) yes
C7 H7A 0.9500 no
C8 C9 1.405(3) no
C8 C13 1.408(3) no
C9 C10 1.372(3) no
C9 H9A 0.9500 no
C10 C11 1.416(3) no
C10 H10A 0.9500 no
C11 C12 1.414(3) no
C12 C13 1.379(3) no
C12 H12A 0.9500 no
C13 H13A 0.9500 no
C14 C15 1.449(3) yes
C14 H14A 0.9500 no
C15 C16 1.405(3) no
C15 C20 1.405(3) no
C16 C17 1.371(3) no
C16 H16A 0.9500 no
C17 C18 1.412(3) no
C17 H17A 0.9500 no
C18 C19 1.409(3) no
C19 C20 1.376(3) no
C19 H19A 0.9500 no
C20 H20A 0.9500 no
C21 H21A 0.9800 no
C21 H21B 0.9800 no
C21 H21C 0.9800 no
C22 H22A 0.9800 no
C22 H22B 0.9800 no
C22 H22C 0.9800 no
C23 H23A 0.9800 no
C23 H23B 0.9800 no
C23 H23C 0.9800 no
C24 H24A 0.9800 no
C24 H24B 0.9800 no
C24 H24D 0.9800 no
C25 C26 1.535(3) no
C25 H25A 0.9900 no
C25 H25C 0.9900 no
C26 H26D 0.9800 no
C26 H26A 0.9800 no
C26 H26B 0.9800 no

loop_
_geom_hbond_atom_site_label_D
_geom_hbond_atom_site_label_H
_geom_hbond_atom_site_label_A
_geom_hbond_site_symmetry_A
_geom_hbond_distance_DH
_geom_hbond_distance_HA
_geom_hbond_distance_DA
_geom_hbond_angle_DHA
C10 H10A O1 3_576 0.95 2.56 3.371(3) 143
C22 H22C O1 3_566 0.98 2.48 3.364(3) 150

loop_
_geom_torsion_atom_site_label_1
_geom_torsion_atom_site_label_2
_geom_torsion_atom_site_label_3
_geom_torsion_atom_site_label_4
_geom_torsion
_geom_torsion_publ_flag
C6 N1 C1 C25 178.10(19) no
C2 N1 C1 C25 58.3(2) no
C6 N1 C2 C3 64.4(2) no
C1 N1 C2 C3 -177.10(17) no
N1 C2 C3 C7 151.68(19) no
N1 C2 C3 C4 -29.3(2) no
C7 C3 C4 O1 -6.5(3) no
C2 C3 C4 O1 174.41(19) no
C7 C3 C4 C5 171.03(18) no
C2 C3 C4 C5 -8.1(3) no
O1 C4 C5 C14 10.8(3) no
C3 C4 C5 C14 -166.72(18) no
O1 C4 C5 C6 -170.44(19) no
C3 C4 C5 C6 12.0(3) no
C2 N1 C6 C5 -60.5(2) no
C1 N1 C6 C5 178.94(17) no
C14 C5 C6 N1 -159.57(19) no
C4 C5 C6 N1 21.8(3) no
C4 C3 C7 C8 -175.9(2) yes
C2 C3 C7 C8 3.1(4) no
C3 C7 C8 C9 -168.4(2) yes
C3 C7 C8 C13 14.0(4) no
C13 C8 C9 C10 -0.8(3) no
C7 C8 C9 C10 -178.65(19) no
C8 C9 C10 C11 -0.2(3) no
C21 N2 C11 C12 -178.29(19) no
C22 N2 C11 C12 -6.4(3) no
C21 N2 C11 C10 2.8(3) no
C22 N2 C11 C10 174.65(19) no
C9 C10 C11 N2 179.3(2) no
C9 C10 C11 C12 0.3(3) no
N2 C11 C12 C13 -178.40(19) no
C10 C11 C12 C13 0.6(3) no
C11 C12 C13 C8 -1.7(3) no
C9 C8 C13 C12 1.7(3) no
C7 C8 C13 C12 179.35(19) no
C4 C5 C14 C15 177.6(2) yes
C6 C5 C14 C15 -1.0(4) no
C5 C14 C15 C16 164.8(2) yes
C5 C14 C15 C20 -15.8(4) no
C20 C15 C16 C17 2.8(3) no
C14 C15 C16 C17 -177.7(2) no
C15 C16 C17 C18 -0.8(3) no
C24 N3 C18 C19 -10.8(3) no
C23 N3 C18 C19 -173.8(2) no
C24 N3 C18 C17 170.1(2) no
C23 N3 C18 C17 7.1(3) no
C16 C17 C18 N3 177.3(2) no
C16 C17 C18 C19 -1.8(3) no
N3 C18 C19 C20 -176.8(2) no
C17 C18 C19 C20 2.4(3) no
C18 C19 C20 C15 -0.3(3) no
C16 C15 C20 C19 -2.3(3) no
C14 C15 C20 C19 178.3(2) no
N1 C1 C25 C26 179.46(19) no

loop_
_cod_related_entry_id
_cod_related_entry_database
_cod_related_entry_code
1 ChemSpider 1548685
